data_4071677
loop_
_publ_author_name
'Matsuo, Yutaka'
'Iwashita, Akihiko'
'Nakamura, Eiichi'

_publ_contact_author 'Matsuo, Y.'
_publ_section_title
;
 Group 6 Metal Complexes of the \h5-Pentamethyl[60]fullerene
;
_journal_issue 18
_journal_name_full Organometallics
_journal_page_first 4611
_journal_paper_doi 10.1021/om800308n
_journal_volume 27
_journal_year 2008
_chemical_compound_source 'synthesis as described'
_chemical_formula_moiety 'C69.50 H15 I1 Mo1 O3 S3'
_chemical_formula_structural 'C69.50 H15 I1 Mo1 O3 S3'
_chemical_formula_sum 'C69.5 H15 I Mo O3 S3'
_chemical_formula_weight 1216.84
_chemical_name_systematic
;
 MoC60Me5ICO3
;
_space_group_IT_number 14
_symmetry_cell_setting monoclinic
_symmetry_Int_Tables_number 14
_symmetry_space_group_name_Hall '-P 2ybc'
_symmetry_space_group_name_H-M 'P 1 21/c 1'
_atom_sites_solution_hydrogens geom
_atom_sites_solution_primary direct
_atom_sites_solution_secondary difmap
_audit_creation_date 2003-05-19T17:26:35-00:00
_cell_angle_alpha 90
_cell_angle_beta 90.298(6)
_cell_angle_gamma 90
_cell_formula_units_Z 4
_cell_length_a 16.8720(19)
_cell_length_b 12.7260(15)
_cell_length_c 20.0540(11)
_cell_measurement_reflns_used 0
_cell_measurement_temperature 153(2)
_cell_measurement_theta_max 0
_cell_measurement_theta_min 0
_cell_measurement_wavelength 0.71073
_cell_volume 4305.8(7)
_computing_molecular_graphics 'Ortep-3 for Windows (Farrugia, 1997)'
_computing_structure_refinement 'SHELXL-97 (Sheldrick, 1997)'
_computing_structure_solution 'SHELXS-97 (Sheldrick, 1997)'
_diffrn_ambient_temperature 153(2)
_diffrn_measured_fraction_theta_full 0.874
_diffrn_measured_fraction_theta_max 0.874
_diffrn_radiation_monochromator graphite
_diffrn_radiation_probe x-ray
_diffrn_radiation_type MoK\a
_diffrn_radiation_wavelength 0.71073
_diffrn_reflns_av_R_equivalents 0.0394
_diffrn_reflns_av_unetI/netI 0.0635
_diffrn_reflns_limit_h_max 20
_diffrn_reflns_limit_h_min -20
_diffrn_reflns_limit_k_max 15
_diffrn_reflns_limit_k_min 0
_diffrn_reflns_limit_l_max 23
_diffrn_reflns_limit_l_min -22
_diffrn_reflns_number 12484
_diffrn_reflns_theta_full 25.63
_diffrn_reflns_theta_max 25.63
_diffrn_reflns_theta_min 2.41
_exptl_absorpt_coefficient_mu 1.229
_exptl_absorpt_correction_type none
_exptl_crystal_colour red
_exptl_crystal_density_diffrn 1.877
_exptl_crystal_density_method 'not measured'
_exptl_crystal_description prism
_exptl_crystal_F_000 2396
_exptl_crystal_size_max 0.50
_exptl_crystal_size_mid 0.30
_exptl_crystal_size_min 0.10
_refine_diff_density_max 2.071
_refine_diff_density_min -1.291
_refine_diff_density_rms 0.164
_refine_ls_extinction_coef 0.0114(10)
_refine_ls_extinction_expression Fc^*^=kFc[1+0.001xFc^2^\l^3^/sin(2\q)]^-1/4^
_refine_ls_extinction_method SHELXL
_refine_ls_goodness_of_fit_ref 1.026
_refine_ls_hydrogen_treatment constr
_refine_ls_matrix_type full
_refine_ls_number_parameters 708
_refine_ls_number_reflns 7110
_refine_ls_number_restraints 0
_refine_ls_restrained_S_all 1.026
_refine_ls_R_factor_all 0.1276
_refine_ls_R_factor_gt 0.0933
_refine_ls_shift/su_max 0.001
_refine_ls_shift/su_mean 0
_refine_ls_structure_factor_coef Fsqd
_refine_ls_weighting_details 'calc w=1/[\s^2^(Fo^2^)+(0.1538P)^2^+26.4291P] where P=(Fo^2^+2Fc^2^)/3'
_refine_ls_weighting_scheme calc
_refine_ls_wR_factor_gt 0.2404
_refine_ls_wR_factor_ref 0.2798
_reflns_number_gt 4762
_reflns_number_total 7110
_reflns_threshold_expression >2sigma(I)
_cod_data_source_file om800308n_si_006.cif
_cod_data_source_block MoICO3
_cod_original_sg_symbol_H-M 'P 21/c'
_cod_original_formula_sum 'C69.50 H15 I Mo O3 S3'
_cod_database_code 4071677

loop_
_symmetry_equiv_pos_as_xyz
'x, y, z'
'-x, y+1/2, -z+1/2'
'-x, -y, -z'
'x, -y-1/2, z-1/2'

loop_
_atom_site_label
_atom_site_type_symbol
_atom_site_fract_x
_atom_site_fract_y
_atom_site_fract_z
_atom_site_U_iso_or_equiv
_atom_site_adp_type
_atom_site_occupancy
_atom_site_symmetry_multiplicity
_atom_site_calc_flag
_atom_site_refinement_flags
Mo Mo 0.61927(5) 0.95050(7) 0.69753(5) 0.0523(4) Uani 1 1 d .
I1 I 0.64343(7) 0.73291(9) 0.69082(7) 0.0781(5) Uani 0.75 1 d P
I1B I 0.5449(7) 0.8253(8) 0.5884(4) 0.201(4) Uani 0.25 1 d P
O1 O 0.4809(11) 0.8751(14) 0.6098(9) 0.113(5) Uiso 0.75 1 d P
O1B O 0.693(6) 0.734(8) 0.756(5) 0.24(4) Uiso 0.25 1 d P
O2 O 0.4571(9) 1.0222(12) 0.7516(11) 0.190(9) Uani 1 1 d .
O3 O 0.6125(8) 0.8844(13) 0.8454(6) 0.146(6) Uani 1 1 d .
C1 C 0.7481(5) 0.9914(6) 0.6477(4) 0.0373(19) Uani 1 1 d .
C2 C 0.6859(5) 1.0377(7) 0.6078(4) 0.0372(19) Uani 1 1 d .
C3 C 0.6438(5) 1.1122(7) 0.6475(4) 0.0337(18) Uani 1 1 d .
C4 C 0.6809(4) 1.1119(6) 0.7136(4) 0.0311(17) Uani 1 1 d .
C5 C 0.7437(5) 1.0368(7) 0.7118(4) 0.0364(19) Uani 1 1 d .
C6 C 0.8205(5) 0.9405(7) 0.6184(5) 0.041(2) Uani 1 1 d .
C7 C 0.6862(5) 1.0407(8) 0.5324(5) 0.045(2) Uani 1 1 d .
C8 C 0.5960(5) 1.2031(8) 0.6211(4) 0.0390(19) Uani 1 1 d .
C9 C 0.6747(5) 1.1999(7) 0.7621(4) 0.0359(18) Uani 1 1 d .
C10 C 0.8137(5) 1.0409(7) 0.7608(4) 0.0377(19) Uani 1 1 d .
C11 C 0.8324(5) 0.9882(7) 0.5495(4) 0.041(2) Uani 1 1 d .
C12 C 0.7726(5) 1.0309(8) 0.5107(4) 0.042(2) Uani 1 1 d .
C13 C 0.6689(5) 1.1559(8) 0.5123(4) 0.044(2) Uani 1 1 d .
C14 C 0.6285(5) 1.2262(8) 0.5514(4) 0.039(2) Uani 1 1 d .
C15 C 0.6229(5) 1.3026(7) 0.6586(4) 0.0361(19) Uani 1 1 d .
C16 C 0.6589(5) 1.3015(7) 0.7216(4) 0.0340(18) Uani 1 1 d .
C17 C 0.7593(5) 1.2238(7) 0.7864(4) 0.0363(19) Uani 1 1 d .
C18 C 0.8204(5) 1.1530(7) 0.7856(4) 0.0344(18) Uani 1 1 d .
C19 C 0.8896(5) 1.0312(7) 0.7183(4) 0.0359(18) Uani 1 1 d .
C20 C 0.8921(5) 0.9883(7) 0.6558(4) 0.0372(19) Uani 1 1 d .
C21 C 0.9119(5) 1.0258(7) 0.5430(4) 0.037(2) Uani 1 1 d .
C22 C 0.7913(5) 1.1155(8) 0.4660(4) 0.045(2) Uani 1 1 d .
C23 C 0.7277(6) 1.1903(9) 0.4678(4) 0.049(2) Uani 1 1 d .
C24 C 0.6469(5) 1.3363(8) 0.5469(4) 0.044(2) Uani 1 1 d .
C25 C 0.6433(5) 1.3814(7) 0.6128(4) 0.0363(18) Uani 1 1 d .
C26 C 0.7135(5) 1.3802(7) 0.7377(4) 0.0374(19) Uani 1 1 d .
C27 C 0.7761(5) 1.3337(7) 0.7784(4) 0.042(2) Uani 1 1 d .
C28 C 0.9011(5) 1.1898(7) 0.7765(4) 0.0367(19) Uani 1 1 d .
C29 C 0.9425(5) 1.1152(7) 0.7350(4) 0.0357(19) Uani 1 1 d .
C30 C 0.9482(5) 1.0267(7) 0.6087(4) 0.039(2) Uani 1 1 d .
C31 C 0.9321(5) 1.1044(8) 0.4968(4) 0.043(2) Uani 1 1 d .
C32 C 0.8697(6) 1.1503(9) 0.4576(4) 0.050(3) Uani 1 1 d .
C33 C 0.7444(6) 1.2968(10) 0.4593(4) 0.057(3) Uani 1 1 d .
C34 C 0.7027(6) 1.3741(9) 0.5008(4) 0.050(2) Uani 1 1 d .
C35 C 0.6951(6) 1.4626(7) 0.6288(5) 0.047(2) Uani 1 1 d .
C36 C 0.7323(6) 1.4628(7) 0.6945(5) 0.045(2) Uani 1 1 d .
C37 C 0.8540(5) 1.3718(8) 0.7721(4) 0.043(2) Uani 1 1 d .
C38 C 0.9179(5) 1.2971(8) 0.7722(4) 0.043(2) Uani 1 1 d .
C39 C 1.0005(5) 1.1490(7) 0.6911(4) 0.041(2) Uani 1 1 d .
C40 C 1.0037(5) 1.1041(7) 0.6253(4) 0.0346(18) Uani 1 1 d .
C41 C 0.9877(5) 1.1866(8) 0.5158(4) 0.044(2) Uani 1 1 d .
C42 C 0.8860(6) 1.2612(10) 0.4502(4) 0.058(3) Uani 1 1 d .
C43 C 0.8238(7) 1.3338(9) 0.4522(4) 0.055(3) Uani 1 1 d .
C44 C 0.7556(7) 1.4549(8) 0.5171(5) 0.056(3) Uani 1 1 d .
C45 C 0.7536(6) 1.5004(8) 0.5827(5) 0.053(2) Uani 1 1 d .
C46 C 0.8120(6) 1.5015(7) 0.6869(5) 0.053(3) Uani 1 1 d .
C47 C 0.8723(6) 1.4547(7) 0.7265(5) 0.048(2) Uani 1 1 d .
C48 C 0.9771(5) 1.3332(8) 0.7246(4) 0.045(2) Uani 1 1 d .
C49 C 1.0172(5) 1.2616(8) 0.6848(5) 0.044(2) Uani 1 1 d .
C50 C 1.0225(5) 1.1859(8) 0.5786(4) 0.042(2) Uani 1 1 d .
C51 C 0.9586(6) 1.2845(9) 0.4873(4) 0.051(3) Uani 1 1 d .
C52 C 0.8325(7) 1.4297(10) 0.4890(5) 0.060(3) Uani 1 1 d .
C53 C 0.8258(7) 1.5233(8) 0.6177(6) 0.059(3) Uani 1 1 d .
C54 C 0.9489(6) 1.4311(8) 0.6965(5) 0.051(2) Uani 1 1 d .
C55 C 1.0315(5) 1.2832(8) 0.6155(4) 0.042(2) Uani 1 1 d .
C56 C 0.9666(6) 1.3774(9) 0.5216(5) 0.053(3) Uani 1 1 d .
C57 C 0.9022(7) 1.4539(8) 0.5239(6) 0.059(3) Uani 1 1 d .
C58 C 0.8987(6) 1.4999(9) 0.5888(6) 0.058(3) Uani 1 1 d .
C59 C 0.9617(6) 1.4526(8) 0.6288(6) 0.055(3) Uani 1 1 d .
C60 C 1.0030(5) 1.3784(8) 0.5885(5) 0.049(2) Uani 1 1 d .
C61 C 0.8249(7) 0.8193(8) 0.6197(6) 0.062(3) Uani 1 1 d .
H61A H 0.8736 0.7967 0.5998 0.093 Uiso 1 1 calc R
H61B H 0.781 0.7907 0.5952 0.093 Uiso 1 1 calc R
H61C H 0.8229 0.7953 0.6651 0.093 Uiso 1 1 calc R
C62 C 0.6312(7) 0.9614(10) 0.4980(6) 0.070(4) Uani 1 1 d .
H62A H 0.578 0.9714 0.5134 0.104 Uiso 1 1 calc R
H62B H 0.6483 0.8913 0.5084 0.104 Uiso 1 1 calc R
H62C H 0.6329 0.9718 0.4506 0.104 Uiso 1 1 calc R
C63 C 0.5060(5) 1.1860(9) 0.6205(5) 0.050(2) Uani 1 1 d .
H63A H 0.4803 1.2472 0.6025 0.075 Uiso 1 1 calc R
H63B H 0.4879 1.1742 0.6652 0.075 Uiso 1 1 calc R
H63C H 0.4934 1.1261 0.5934 0.075 Uiso 1 1 calc R
C64 C 0.6159(5) 1.1851(8) 0.8198(4) 0.047(2) Uani 1 1 d .
H64A H 0.6168 1.2463 0.8479 0.071 Uiso 1 1 calc R
H64B H 0.6308 1.1246 0.8455 0.071 Uiso 1 1 calc R
H64C H 0.5634 1.1754 0.8021 0.071 Uiso 1 1 calc R
C65 C 0.8104(6) 0.9595(9) 0.8178(5) 0.056(3) Uani 1 1 d .
H65A H 0.8063 0.8901 0.7992 0.084 Uiso 1 1 calc R
H65B H 0.7651 0.9732 0.8452 0.084 Uiso 1 1 calc R
H65C H 0.8578 0.9645 0.8443 0.084 Uiso 1 1 calc R
C66 C 0.5361(11) 0.8989(14) 0.6413(8) 0.071(4) Uiso 0.75 1 d P
C66B C 0.664(6) 0.832(8) 0.721(5) 0.15(3) Uiso 0.25 1 d P
C67 C 0.5114(9) 0.9882(13) 0.7337(9) 0.096(5) Uani 1 1 d .
C68 C 0.6179(9) 0.9034(13) 0.7925(9) 0.097(5) Uani 1 1 d .
C101 C 0.7658(7) 0.7945(8) 0.4010(5) 0.054(3) Uani 1 1 d .
C102 C 0.5 0.5 0.5 0.122(10) Uani 1 2 d S
S1 S 0.7602(3) 0.7104(3) 0.45651(16) 0.0873(12) Uani 1 1 d .
S2 S 0.7755(2) 0.8763(3) 0.34643(16) 0.0758(9) Uani 1 1 d .
S3 S 0.5383(4) 0.5972(5) 0.5348(3) 0.143(2) Uani 1 1 d .

loop_
_atom_site_aniso_label
_atom_site_aniso_U_11
_atom_site_aniso_U_22
_atom_site_aniso_U_33
_atom_site_aniso_U_23
_atom_site_aniso_U_13
_atom_site_aniso_U_12
Mo 0.0387(5) 0.0429(6) 0.0755(7) 0.0072(4) 0.0013(4) -0.0092(4)
I1 0.0643(7) 0.0462(7) 0.1239(10) 0.0112(6) 0.0003(6) -0.0083(5)
I1B 0.223(10) 0.217(9) 0.161(6) 0.015(6) -0.003(6) -0.130(8)
O2 0.107(11) 0.116(12) 0.35(3) 0.067(14) 0.085(14) -0.004(9)
O3 0.133(11) 0.216(16) 0.089(8) 0.005(9) 0.021(7) -0.109(11)
C1 0.032(4) 0.024(4) 0.057(5) 0.003(3) 0.005(4) 0.000(3)
C2 0.028(4) 0.038(5) 0.045(5) 0.001(3) -0.001(3) -0.006(3)
C3 0.028(4) 0.031(5) 0.043(5) -0.001(3) 0.003(3) -0.003(3)
C4 0.023(4) 0.026(4) 0.044(4) -0.001(3) 0.000(3) -0.002(3)
C5 0.021(4) 0.036(5) 0.052(5) 0.007(4) 0.000(3) -0.003(3)
C6 0.037(5) 0.026(5) 0.059(5) -0.007(4) -0.001(4) 0.001(3)
C7 0.036(5) 0.047(6) 0.052(5) -0.018(4) -0.012(4) 0.002(4)
C8 0.024(4) 0.053(6) 0.039(4) -0.006(4) -0.007(3) 0.003(4)
C9 0.027(4) 0.049(5) 0.032(4) 0.001(3) 0.003(3) 0.005(4)
C10 0.037(5) 0.045(5) 0.030(4) 0.008(3) -0.004(3) 0.008(4)
C11 0.037(5) 0.042(5) 0.045(5) -0.017(4) -0.005(4) 0.006(4)
C12 0.029(4) 0.056(6) 0.042(5) -0.021(4) -0.009(4) 0.011(4)
C13 0.032(5) 0.069(7) 0.032(4) -0.012(4) -0.017(4) 0.009(4)
C14 0.025(4) 0.063(6) 0.029(4) -0.008(4) -0.012(3) 0.014(4)
C15 0.028(4) 0.032(5) 0.049(5) -0.009(3) 0.003(3) 0.007(3)
C16 0.035(5) 0.036(5) 0.032(4) -0.001(3) -0.002(3) 0.001(3)
C17 0.032(4) 0.049(6) 0.028(4) -0.001(3) 0.001(3) 0.004(4)
C18 0.033(4) 0.047(5) 0.023(4) 0.008(3) -0.008(3) 0.004(4)
C19 0.027(4) 0.043(5) 0.038(4) 0.007(3) -0.008(3) 0.006(3)
C20 0.028(4) 0.032(5) 0.052(5) 0.001(4) 0.001(4) 0.005(3)
C21 0.026(4) 0.046(5) 0.040(5) -0.018(4) -0.001(3) 0.011(3)
C22 0.044(5) 0.071(7) 0.021(4) -0.015(4) -0.006(3) 0.008(4)
C23 0.045(6) 0.077(8) 0.026(4) -0.002(4) -0.017(4) 0.016(5)
C24 0.038(5) 0.056(6) 0.038(5) 0.006(4) -0.009(4) 0.013(4)
C25 0.034(5) 0.025(4) 0.049(5) 0.004(3) -0.006(4) 0.007(3)
C26 0.040(5) 0.030(5) 0.042(5) -0.010(3) -0.002(4) 0.009(3)
C27 0.042(5) 0.047(6) 0.038(5) -0.012(4) -0.004(4) 0.010(4)
C28 0.034(5) 0.052(6) 0.024(4) -0.004(3) -0.014(3) 0.006(4)
C29 0.032(4) 0.049(5) 0.026(4) 0.007(3) -0.011(3) 0.007(4)
C30 0.026(4) 0.045(5) 0.046(5) -0.003(4) 0.005(3) 0.004(3)
C31 0.036(5) 0.063(6) 0.028(4) -0.011(4) 0.001(3) 0.005(4)
C32 0.052(6) 0.078(8) 0.018(4) -0.007(4) 0.000(4) 0.016(5)
C33 0.047(6) 0.094(9) 0.031(5) 0.013(5) -0.006(4) 0.020(6)
C34 0.045(6) 0.069(7) 0.034(5) 0.009(4) -0.013(4) 0.011(5)
C35 0.052(6) 0.025(5) 0.063(6) 0.005(4) 0.003(4) 0.016(4)
C36 0.041(5) 0.036(5) 0.058(6) -0.009(4) -0.003(4) 0.007(4)
C37 0.037(5) 0.049(6) 0.043(5) -0.018(4) -0.004(4) -0.001(4)
C38 0.034(5) 0.057(6) 0.039(5) -0.007(4) -0.006(4) 0.002(4)
C39 0.034(5) 0.051(6) 0.036(5) 0.003(4) -0.006(3) 0.002(4)
C40 0.022(4) 0.045(5) 0.036(4) 0.003(3) -0.002(3) 0.012(3)
C41 0.036(5) 0.063(7) 0.034(5) -0.004(4) 0.004(4) 0.001(4)
C42 0.056(7) 0.091(9) 0.028(5) 0.008(4) 0.009(4) 0.017(6)
C43 0.063(7) 0.076(8) 0.027(5) 0.017(4) 0.006(4) 0.012(5)
C44 0.062(7) 0.051(7) 0.055(6) 0.024(5) -0.002(5) 0.008(5)
C45 0.056(6) 0.032(5) 0.070(6) 0.011(4) 0.007(5) 0.006(4)
C46 0.062(7) 0.022(5) 0.076(7) -0.017(4) 0.007(5) -0.004(4)
C47 0.039(5) 0.037(5) 0.067(6) -0.012(4) -0.004(4) -0.004(4)
C48 0.030(5) 0.063(7) 0.043(5) -0.011(4) -0.009(4) -0.015(4)
C49 0.032(5) 0.053(6) 0.048(5) -0.007(4) -0.001(4) -0.002(4)
C50 0.036(5) 0.051(6) 0.041(5) 0.001(4) 0.006(4) 0.000(4)
C51 0.050(6) 0.066(7) 0.038(5) 0.010(4) 0.018(4) -0.005(5)
C52 0.062(7) 0.074(8) 0.044(5) 0.032(5) 0.004(5) 0.001(6)
C53 0.066(7) 0.032(6) 0.079(7) 0.006(5) -0.003(6) -0.008(5)
C54 0.046(6) 0.044(6) 0.064(6) -0.015(4) -0.010(5) -0.017(4)
C55 0.024(4) 0.060(6) 0.043(5) -0.003(4) 0.004(3) -0.009(4)
C56 0.042(6) 0.061(7) 0.057(6) 0.017(5) 0.014(4) -0.009(5)
C57 0.065(7) 0.041(6) 0.072(7) 0.025(5) 0.018(5) -0.003(5)
C58 0.050(6) 0.044(6) 0.080(7) 0.008(5) 0.014(5) -0.018(5)
C59 0.046(6) 0.045(6) 0.075(7) -0.001(5) 0.000(5) -0.017(5)
C60 0.035(5) 0.046(6) 0.066(6) 0.008(4) 0.004(4) -0.017(4)
C61 0.051(6) 0.043(6) 0.092(8) -0.013(5) 0.002(6) 0.006(5)
C62 0.050(6) 0.079(9) 0.080(8) -0.049(6) -0.015(5) -0.002(6)
C63 0.027(5) 0.070(7) 0.053(5) -0.001(5) -0.006(4) 0.005(4)
C64 0.036(5) 0.066(7) 0.039(5) -0.003(4) 0.011(4) -0.002(4)
C65 0.049(6) 0.068(7) 0.051(6) 0.029(5) 0.006(4) 0.009(5)
C67 0.059(8) 0.088(11) 0.140(13) 0.031(9) 0.032(8) 0.037(8)
C68 0.071(9) 0.103(12) 0.118(12) 0.012(10) 0.014(9) -0.055(9)
C101 0.073(7) 0.040(6) 0.049(5) -0.005(4) 0.010(5) 0.006(5)
C102 0.110(19) 0.14(2) 0.115(18) -0.011(17) -0.053(15) 0.086(18)
S1 0.148(4) 0.053(2) 0.0607(18) 0.0022(14) 0.031(2) 0.015(2)
S2 0.087(2) 0.072(2) 0.0689(19) 0.0171(15) 0.0078(16) 0.0044(17)
S3 0.133(4) 0.145(5) 0.152(5) -0.006(4) -0.060(4) 0.067(4)

loop_
_atom_type_symbol
_atom_type_description
_atom_type_scat_dispersion_real
_atom_type_scat_dispersion_imag
_atom_type_scat_source
C C 0.0033 0.0016 'International Tables Vol C Tables 4.2.6.8 and 6.1.1.4'
H H 0 0 'International Tables Vol C Tables 4.2.6.8 and 6.1.1.4'
O O 0.0106 0.006 'International Tables Vol C Tables 4.2.6.8 and 6.1.1.4'
Mo Mo -1.6832 0.6857 'International Tables Vol C Tables 4.2.6.8 and 6.1.1.4'
I I -0.4742 1.8119 'International Tables Vol C Tables 4.2.6.8 and 6.1.1.4'
S S 0.1246 0.1234 'International Tables Vol C Tables 4.2.6.8 and 6.1.1.4'

loop_
_geom_angle_atom_site_label_1
_geom_angle_atom_site_label_2
_geom_angle_atom_site_label_3
_geom_angle
_geom_angle_site_symmetry_3
C66B Mo C66 100(3) .
C66B Mo C68 60(3) .
C66 Mo C68 116.6(6) .
C66B Mo C67 120(3) .
C66 Mo C67 68.5(8) .
C68 Mo C67 73.4(7) .
C66B Mo C4 122(3) .
C66 Mo C4 135.4(6) .
C68 Mo C4 98.1(5) .
C67 Mo C4 98.2(5) .
C66B Mo C3 143(3) .
C66 Mo C3 100.4(6) .
C68 Mo C3 132.8(5) .
C67 Mo C3 96.2(5) .
C4 Mo C3 36.6(3) .
C66B Mo C5 89(3) .
C66 Mo C5 150.7(6) .
C68 Mo C5 92.2(4) .
C67 Mo C5 129.9(6) .
C4 Mo C5 35.3(3) .
C3 Mo C5 59.1(3) .
C66B Mo C2 113(3) .
C66 Mo C2 93.5(5) .
C68 Mo C2 149.5(4) .
C67 Mo C2 125.9(5) .
C4 Mo C2 58.9(3) .
C3 Mo C2 35.2(3) .
C5 Mo C2 57.4(3) .
C66B Mo C1 85(3) .
C66 Mo C1 118.8(5) .
C68 Mo C1 117.9(5) .
C67 Mo C1 153.8(5) .
C4 Mo C1 58.1(3) .
C3 Mo C1 58.4(3) .
C5 Mo C1 33.9(3) .
C2 Mo C1 34.5(3) .
C66B Mo I1 26(3) .
C66 Mo I1 74.9(5) .
C68 Mo I1 75.6(5) .
C67 Mo I1 112.5(5) .
C4 Mo I1 144.6(2) .
C3 Mo I1 145.8(2) .
C5 Mo I1 109.4(2) .
C2 Mo I1 110.6(2) .
C1 Mo I1 93.5(2) .
C66B Mo I1B 85(3) .
C66 Mo I1B 22.8(6) .
C68 Mo I1B 122.2(4) .
C67 Mo I1B 90.8(6) .
C4 Mo I1B 139.5(3) .
C3 Mo I1B 103.4(3) .
C5 Mo I1B 134.6(3) .
C2 Mo I1B 83.9(2) .
C1 Mo I1B 100.7(3) .
I1 Mo I1B 59.8(2) .
C66B I1 O1B 61(5) .
C66B I1 Mo 32(4) .
O1B I1 Mo 92(4) .
C66B I1 I1B 95(4) .
O1B I1 I1B 155(4) .
Mo I1 I1B 63.1(2) .
O1 I1B C66 49.9(11) .
O1 I1B I1 115.6(9) .
C66 I1B I1 78.5(8) .
O1 I1B Mo 81.2(9) .
C66 I1B Mo 31.3(8) .
I1 I1B Mo 57.07(16) .
C66 O1 I1B 69.4(14) .
C66B O1B I1 56(6) .
C5 C1 C2 107.3(7) .
C5 C1 C6 125.3(8) .
C2 C1 C6 123.3(8) .
C5 C1 Mo 70.4(5) .
C2 C1 Mo 70.7(5) .
C6 C1 Mo 142.3(6) .
C3 C2 C1 108.9(7) .
C3 C2 C7 123.0(8) .
C1 C2 C7 123.9(8) .
C3 C2 Mo 69.7(5) .
C1 C2 Mo 74.8(5) .
C7 C2 Mo 139.9(6) .
C2 C3 C4 107.0(7) .
C2 C3 C8 125.5(7) .
C4 C3 C8 123.1(7) .
C2 C3 Mo 75.1(5) .
C4 C3 Mo 71.5(4) .
C8 C3 Mo 137.3(6) .
C5 C4 C3 107.0(7) .
C5 C4 C9 125.1(7) .
C3 C4 C9 124.0(7) .
C5 C4 Mo 74.7(5) .
C3 C4 Mo 71.8(4) .
C9 C4 Mo 136.3(5) .
C1 C5 C4 109.8(7) .
C1 C5 C10 123.6(7) .
C4 C5 C10 122.1(8) .
C1 C5 Mo 75.6(5) .
C4 C5 Mo 70.0(4) .
C10 C5 Mo 140.1(6) .
C1 C6 C11 107.0(7) .
C1 C6 C20 106.0(7) .
C11 C6 C20 100.2(7) .
C1 C6 C61 117.5(8) .
C11 C6 C61 114.1(8) .
C20 C6 C61 110.3(8) .
C2 C7 C12 106.8(7) .
C2 C7 C62 115.3(9) .
C12 C7 C62 113.3(8) .
C2 C7 C13 106.4(7) .
C12 C7 C13 100.5(8) .
C62 C7 C13 113.2(8) .
C3 C8 C63 115.1(8) .
C3 C8 C14 105.9(7) .
C63 C8 C14 112.3(7) .
C3 C8 C15 107.7(7) .
C63 C8 C15 114.2(7) .
C14 C8 C15 100.4(7) .
C4 C9 C17 106.8(6) .
C4 C9 C64 116.6(8) .
C17 C9 C64 112.7(7) .
C4 C9 C16 107.3(6) .
C17 C9 C16 99.1(7) .
C64 C9 C16 112.7(7) .
C18 C10 C5 107.4(7) .
C18 C10 C65 113.0(7) .
C5 C10 C65 115.0(8) .
C18 C10 C19 101.2(7) .
C5 C10 C19 106.4(6) .
C65 C10 C19 112.8(7) .
C12 C11 C21 119.9(9) .
C12 C11 C6 124.6(8) .
C21 C11 C6 110.1(7) .
C11 C12 C22 118.9(8) .
C11 C12 C7 124.5(9) .
C22 C12 C7 109.2(8) .
C14 C13 C23 120.8(10) .
C14 C13 C7 124.3(9) .
C23 C13 C7 109.0(8) .
C13 C14 C24 119.5(9) .
C13 C14 C8 125.1(9) .
C24 C14 C8 108.8(7) .
C16 C15 C25 119.4(8) .
C16 C15 C8 123.9(8) .
C25 C15 C8 109.9(7) .
C15 C16 C26 119.0(8) .
C15 C16 C9 123.7(8) .
C26 C16 C9 111.4(7) .
C18 C17 C27 119.4(8) .
C18 C17 C9 124.4(8) .
C27 C17 C9 109.9(7) .
C17 C18 C28 119.7(8) .
C17 C18 C10 124.6(8) .
C28 C18 C10 109.3(7) .
C20 C19 C29 119.4(8) .
C20 C19 C10 124.4(8) .
C29 C19 C10 109.2(7) .
C19 C20 C30 119.5(8) .
C19 C20 C6 125.1(8) .
C30 C20 C6 109.5(7) .
C31 C21 C11 121.9(8) .
C31 C21 C30 119.4(8) .
C11 C21 C30 108.2(7) .
C32 C22 C23 119.9(10) .
C32 C22 C12 121.4(8) .
C23 C22 C12 108.3(8) .
C33 C23 C13 121.5(9) .
C33 C23 C22 119.4(10) .
C13 C23 C22 109.8(9) .
C34 C24 C14 121.3(9) .
C34 C24 C25 119.8(9) .
C14 C24 C25 108.7(7) .
C35 C25 C15 122.4(8) .
C35 C25 C24 118.5(8) .
C15 C25 C24 109.1(8) .
C16 C26 C36 123.1(8) .
C16 C26 C27 108.3(8) .
C36 C26 C27 119.1(8) .
C37 C27 C17 122.0(8) .
C37 C27 C26 119.0(9) .
C17 C27 C26 108.4(8) .
C38 C28 C29 120.6(8) .
C38 C28 C18 120.9(8) .
C29 C28 C18 108.4(8) .
C39 C29 C19 121.6(8) .
C39 C29 C28 120.3(8) .
C19 C29 C28 108.9(7) .
C40 C30 C20 122.0(8) .
C40 C30 C21 120.0(8) .
C20 C30 C21 108.6(7) .
C21 C31 C32 118.1(8) .
C21 C31 C41 119.8(8) .
C32 C31 C41 108.7(9) .
C22 C32 C31 119.6(9) .
C22 C32 C42 120.0(9) .
C31 C32 C42 108.4(9) .
C23 C33 C43 121.5(10) .
C23 C33 C34 118.9(9) .
C43 C33 C34 106.8(11) .
C44 C34 C24 121.8(9) .
C44 C34 C33 108.4(9) .
C24 C34 C33 117.8(10) .
C25 C35 C45 122.2(9) .
C25 C35 C36 118.5(8) .
C45 C35 C36 106.7(9) .
C26 C36 C46 122.5(9) .
C26 C36 C35 117.5(8) .
C46 C36 C35 107.5(9) .
C27 C37 C47 121.0(9) .
C27 C37 C38 118.2(9) .
C47 C37 C38 109.0(8) .
C28 C38 C37 119.7(8) .
C28 C38 C48 119.1(8) .
C37 C38 C48 107.8(9) .
C29 C39 C40 119.2(8) .
C29 C39 C49 119.6(8) .
C40 C39 C49 107.5(7) .
C30 C40 C50 120.3(8) .
C30 C40 C39 118.0(8) .
C50 C40 C39 108.6(8) .
C50 C41 C31 120.1(9) .
C50 C41 C51 120.1(9) .
C31 C41 C51 107.3(8) .
C43 C42 C32 119.9(10) .
C43 C42 C51 118.6(11) .
C32 C42 C51 107.7(9) .
C42 C43 C33 119.3(11) .
C42 C43 C52 120.1(11) .
C33 C43 C52 108.8(9) .
C34 C44 C45 119.4(9) .
C34 C44 C52 108.6(10) .
C45 C44 C52 118.0(10) .
C53 C45 C44 120.4(10) .
C53 C45 C35 109.7(9) .
C44 C45 C35 118.3(10) .
C47 C46 C53 120.2(10) .
C47 C46 C36 117.6(9) .
C53 C46 C36 109.0(9) .
C46 C47 C37 120.8(9) .
C46 C47 C54 119.3(9) .
C37 C47 C54 107.8(9) .
C49 C48 C54 120.1(9) .
C49 C48 C38 120.4(9) .
C54 C48 C38 107.5(9) .
C48 C49 C55 121.0(9) .
C48 C49 C39 119.8(8) .
C55 C49 C39 107.7(8) .
C41 C50 C40 120.2(9) .
C41 C50 C55 120.0(9) .
C40 C50 C55 108.1(7) .
C56 C51 C41 120.5(9) .
C56 C51 C42 120.7(10) .
C41 C51 C42 107.9(9) .
C57 C52 C43 121.9(11) .
C57 C52 C44 120.5(11) .
C43 C52 C44 107.3(10) .
C58 C53 C45 120.2(11) .
C58 C53 C46 120.6(10) .
C45 C53 C46 107.0(10) .
C59 C54 C48 119.6(9) .
C59 C54 C47 120.0(10) .
C48 C54 C47 107.8(9) .
C60 C55 C49 118.5(9) .
C60 C55 C50 120.2(8) .
C49 C55 C50 108.1(8) .
C51 C56 C57 121.2(10) .
C51 C56 C60 120.3(10) .
C57 C56 C60 105.9(9) .
C52 C57 C58 120.5(10) .
C52 C57 C56 117.5(11) .
C58 C57 C56 109.6(10) .
C53 C58 C57 120.4(10) .
C53 C58 C59 120.0(10) .
C57 C58 C59 107.4(10) .
C54 C59 C60 119.8(10) .
C54 C59 C58 119.9(10) .
C60 C59 C58 108.5(10) .
C55 C60 C59 121.1(9) .
C55 C60 C56 118.8(9) .
C59 C60 C56 108.6(9) .
O1 C66 I1B 60.6(12) .
O1 C66 Mo 173.3(18) .
I1B C66 Mo 125.9(12) .
I1 C66B O1B 63(6) .
I1 C66B Mo 123(7) .
O1B C66B Mo 167(8) .
I1 C66B C68 130(7) .
O1B C66B C68 100(7) .
Mo C66B C68 67(4) .
O2 C67 Mo 170.0(16) .
O3 C68 C66B 132(4) .
O3 C68 Mo 173.8(19) .
C66B C68 Mo 54(3) .
S2 C101 S1 177.3(9) .
S3 C102 S3 180.0000 3_666

loop_
_geom_bond_atom_site_label_1
_geom_bond_atom_site_label_2
_geom_bond_distance
_geom_bond_site_symmetry_2
Mo C66B 1.75(11) .
Mo C66 1.911(18) .
Mo C68 1.996(18) .
Mo C67 2.021(14) .
Mo C4 2.324(8) .
Mo C3 2.328(8) .
Mo C5 2.386(8) .
Mo C2 2.399(8) .
Mo C1 2.453(8) .
Mo I1 2.8022(15) .
Mo I1B 2.978(8) .
I1 C66B 1.44(11) .
I1 O1B 1.54(11) .
I1 I1B 2.886(11) .
I1B O1 1.324(18) .
I1B C66 1.422(19) .
O1 C66 1.16(2) .
O1B C66B 1.51(12) .
O2 C67 1.076(18) .
O3 C68 1.094(17) .
C1 C5 1.412(12) .
C1 C2 1.441(12) .
C1 C6 1.506(12) .
C2 C3 1.429(12) .
C2 C7 1.514(13) .
C3 C4 1.462(12) .
C3 C8 1.505(12) .
C4 C5 1.428(11) .
C4 C9 1.486(11) .
C5 C10 1.532(12) .
C6 C11 1.522(13) .
C6 C20 1.542(12) .
C6 C61 1.545(13) .
C7 C12 1.528(12) .
C7 C62 1.532(12) .
C7 C13 1.548(14) .
C8 C63 1.534(12) .
C8 C14 1.534(12) .
C8 C15 1.540(12) .
C9 C17 1.537(12) .
C9 C64 1.541(10) .
C9 C16 1.549(12) .
C10 C18 1.516(12) .
C10 C65 1.544(11) .
C10 C19 1.547(11) .
C11 C12 1.382(12) .
C11 C21 1.431(13) .
C12 C22 1.437(14) .
C13 C14 1.372(12) .
C13 C23 1.409(14) .
C14 C24 1.437(14) .
C15 C16 1.397(12) .
C15 C25 1.404(12) .
C16 C26 1.398(12) .
C17 C18 1.369(11) .
C17 C27 1.436(13) .
C18 C28 1.453(12) .
C19 C20 1.370(12) .
C19 C29 1.430(12) .
C20 C30 1.427(12) .
C21 C31 1.406(13) .
C21 C30 1.450(12) .
C22 C32 1.405(14) .
C22 C23 1.436(13) .
C23 C33 1.395(17) .
C24 C34 1.407(13) .
C24 C25 1.443(12) .
C25 C35 1.390(13) .
C26 C36 1.399(13) .
C26 C27 1.456(12) .
C27 C37 1.408(13) .
C28 C38 1.397(14) .
C28 C29 1.445(12) .
C29 C39 1.390(12) .
C30 C40 1.398(12) .
C31 C32 1.434(13) .
C31 C41 1.454(13) .
C32 C42 1.447(16) .
C33 C43 1.428(16) .
C33 C34 1.469(15) .
C34 C44 1.400(15) .
C35 C45 1.439(14) .
C35 C36 1.457(14) .
C36 C46 1.442(14) .
C37 C47 1.431(14) .
C37 C38 1.436(13) .
C38 C48 1.461(13) .
C39 C40 1.438(12) .
C39 C49 1.466(13) .
C40 C50 1.437(12) .
C41 C50 1.388(13) .
C41 C51 1.456(14) .
C42 C43 1.399(15) .
C42 C51 1.460(16) .
C43 C52 1.434(17) .
C44 C45 1.437(15) .
C44 C52 1.453(15) .
C45 C53 1.434(16) .
C46 C47 1.418(15) .
C46 C53 1.435(15) .
C47 C54 1.460(14) .
C48 C49 1.389(13) .
C48 C54 1.447(15) .
C49 C55 1.439(13) .
C50 C55 1.450(13) .
C51 C56 1.374(15) .
C52 C57 1.399(16) .
C53 C58 1.395(16) .
C54 C59 1.402(15) .
C55 C60 1.410(14) .
C56 C57 1.459(15) .
C56 C60 1.472(14) .
C57 C58 1.428(16) .
C58 C59 1.458(16) .
C59 C60 1.427(15) .
C66B C68 1.87(10) .
C101 S2 1.519(11) .
C101 S1 1.548(11) .
C102 S3 1.558(7) .
C102 S3 1.558(7) 3_666
